data_2201480
loop_
_publ_author_name
'Evain, Michel'
'Collet, Sylvain'
'Guingant, Andre'

_publ_section_title
;
 A chiral 3,4-dihydro-2<i>H</i>-thiopyran compound
;
_journal_issue 10
_journal_name_full 'Acta Crystallographica Section E'
_journal_page_first o1123
_journal_page_last o1124
_journal_paper_doi 10.1107/S1600536802016689
_journal_volume 58
_journal_year 2002
_chemical_formula_moiety 'C22 H26 N2 O7 S1'
_chemical_formula_sum 'C22 H26 N2 O7 S'
_chemical_formula_weight 462.5
_chemical_name_systematic ' ?'
_space_group_IT_number 19
_symmetry_cell_setting orthorhombic
_symmetry_space_group_name_Hall 'P 2ac 2ab'
_symmetry_space_group_name_H-M 'P 21 21 21'
_cell_angle_alpha 90
_cell_angle_beta 90
_cell_angle_gamma 90
_cell_formula_units_Z 4
_cell_length_a 6.12050(10)
_cell_length_b 16.1195(4)
_cell_length_c 22.9272(6)
_cell_measurement_reflns_used 14696
_cell_measurement_temperature 150
_cell_measurement_theta_max 26.733
_cell_measurement_theta_min 2.910
_cell_volume 2261.98(9)
_computing_cell_refinement 'HKL SCALEPACK'
_computing_data_collection 'Collect (Nonius, 1998)'
_computing_data_reduction 'HKL DENZO and SCALEPACK (Otwinowski & Minor 1997)'
_computing_molecular_graphics 'DIAMOND (Brandenburg & Berndt, 1999)'
_computing_publication_material JANA2000
_computing_structure_refinement 'JANA2000 (Petricek & Dusek, 2000)'
_computing_structure_solution 'SHELXTL (Sheldrick, 1995)'
_diffrn_ambient_temperature 150
_diffrn_detector_area_resol_mean 9
_diffrn_measured_fraction_theta_full 0.995
_diffrn_measured_fraction_theta_max 0.995
_diffrn_measurement_device '\k-geometry diffractometer'
_diffrn_measurement_device_type 'Nonius KappaCCD'
_diffrn_measurement_method '\f and \w scans'
_diffrn_radiation_monochromator 'horizonally mounted graphite crystal'
_diffrn_radiation_type 'Mo K\a'
_diffrn_radiation_wavelength 0.71069
_diffrn_reflns_av_R_equivalents 0.0628
_diffrn_reflns_av_sigmaI/netI 0.0513
_diffrn_reflns_limit_h_max 6
_diffrn_reflns_limit_h_min -7
_diffrn_reflns_limit_k_max 20
_diffrn_reflns_limit_k_min -20
_diffrn_reflns_limit_l_max 28
_diffrn_reflns_limit_l_min -28
_diffrn_reflns_number 22365
_diffrn_reflns_theta_full 26.73
_diffrn_reflns_theta_max 26.73
_diffrn_reflns_theta_min 2.95
_diffrn_standards_decay_% 0
_diffrn_standards_interval_count 0
_diffrn_standards_interval_time 0
_diffrn_standards_number 0
_exptl_absorpt_coefficient_mu 0.189
_exptl_absorpt_correction_T_max 1.000
_exptl_absorpt_correction_T_min 1.000
_exptl_absorpt_correction_type none
_exptl_crystal_colour Colourless
_exptl_crystal_density_diffrn 1.35771(5)
_exptl_crystal_density_meas ?
_exptl_crystal_description Needle
_exptl_crystal_F_000 976
_exptl_crystal_size_max 0.4
_exptl_crystal_size_mid 0.03
_exptl_crystal_size_min 0.03
_refine_diff_density_max 0.76
_refine_diff_density_min -0.40
_refine_ls_abs_structure_details 'Flack (1983)'
_refine_ls_abs_structure_Flack 0.00(8)
_refine_ls_extinction_coef 1.5(2)
_refine_ls_extinction_method 'B-C type 1 Lorentzian isotropic (Becker & Coppens, 1974)'
_refine_ls_goodness_of_fit_ref 1.23
_refine_ls_hydrogen_treatment noref
_refine_ls_number_parameters 290
_refine_ls_number_reflns 4753
_refine_ls_R_factor_all 0.0668
_refine_ls_R_factor_gt 0.0426
_refine_ls_shift/su_max 0.0003
_refine_ls_shift/su_mean 0.0001
_refine_ls_structure_factor_coef Fsqd
_refine_ls_weighting_details 'w = 1/[\s^2^(I)+0.001296I^2^]'
_refine_ls_weighting_scheme sigma
_refine_ls_wR_factor_gt 0.0804
_refine_ls_wR_factor_ref 0.0877
_reflns_number_gt 3833
_reflns_number_total 4753
_reflns_threshold_expression I>2\s(I)
_cod_data_source_file dn6039.cif
_cod_data_source_block I
_cod_depositor_comments
;
The following automatic conversions were performed:

'_exptl_absorpt_correction_type' value 'None' changed to 'none'
according to /home/saulius/struct/CIF-dictionaries/cif_core.dic
dictionary named 'cif_core.dic' version 2.4.1 from 2010-06-29.

Automatic conversion script
Id: cif_fix_values 1715 2011-07-08 13:25:40Z adriana 

The following automatic conversions were performed:

'_exptl_crystal_density_meas' value 'not measured' was changed to '?'
- the value is perceived as not measured.

Automatic conversion script
Id: cif_fix_values 3008 2015-01-20 13:52:24Z robertas 
;
_cod_original_formula_sum 'C22 H26 N2 O7 S1'
_cod_database_code 2201480
_cod_database_fobs_code 2201480

loop_
_symmetry_equiv_pos_site_id
_symmetry_equiv_pos_as_xyz
1 x,y,z
2 1/2-x,-y,1/2+z
3 1/2+x,1/2-y,-z
4 -x,1/2+y,1/2-z

loop_
_atom_site_label
_atom_site_fract_x
_atom_site_fract_y
_atom_site_fract_z
_atom_site_U_iso_or_equiv
_atom_site_adp_type
_atom_site_calc_flag
_atom_site_refinement_flags
_atom_site_occupancy
_atom_site_disorder_assembly
_atom_site_disorder_group
_atom_site_type_symbol
S1 0.65977(10) 0.24954(4) 0.58687(2) 0.03101(18) Uani d . 1 . . S
O1 1.0275(2) 0.24942(11) 0.67157(7) 0.0330(5) Uani d . 1 . . O
O2 0.7764(3) 0.24146(11) 0.74256(7) 0.0419(6) Uani d . 1 . . O
O3 0.4552(3) 0.42098(11) 0.75962(7) 0.0416(6) Uani d . 1 . . O
O4 0.8120(3) 0.42069(10) 0.73764(7) 0.0346(5) Uani d . 1 . . O
O5 0.0474(3) 0.43346(11) 0.55260(7) 0.0331(5) Uani d . 1 . . O
O6 0.5974(2) 0.39058(10) 0.44840(7) 0.0288(5) Uani d . 1 . . O
O7 0.3752(2) 0.44087(9) 0.38016(6) 0.0300(5) Uani d . 1 . . O
N1 0.4240(3) 0.51056(10) 0.62651(8) 0.0266(6) Uani d . 1 . . N
N2 0.2516(3) 0.44179(10) 0.47143(7) 0.0211(5) Uani d . 1 . . N
C1 0.6838(4) 0.30598(13) 0.65181(9) 0.0232(6) Uani d . 1 . . C
C2 0.5706(3) 0.37440(13) 0.66589(9) 0.0215(6) Uani d . 1 . . C
C3 0.4053(3) 0.41930(12) 0.62726(9) 0.0221(6) Uani d . 1 . . C
C4 0.4179(3) 0.38923(12) 0.56409(9) 0.0211(6) Uani d . 1 . . C
C5 0.4115(4) 0.29436(13) 0.55889(9) 0.0268(7) Uani d . 1 . . C
C6 0.8311(4) 0.26296(13) 0.69466(10) 0.0259(7) Uani d . 1 . . C
C7 1.1805(4) 0.20477(17) 0.70814(12) 0.0442(9) Uani d . 1 . . C
C8 0.6004(4) 0.40785(13) 0.72597(10) 0.0264(7) Uani d . 1 . . C
C9 0.8661(5) 0.44372(18) 0.79658(12) 0.0503(10) Uani d . 1 . . C
C10 0.6446(4) 0.54365(13) 0.62428(11) 0.0357(8) Uani d . 1 . . C
C11 0.2850(4) 0.55502(15) 0.66718(12) 0.0397(8) Uani d . 1 . . C
C12 0.2254(4) 0.42336(13) 0.53065(9) 0.0222(6) Uani d . 1 . . C
C13 0.4264(4) 0.42150(13) 0.43551(9) 0.0230(7) Uani d . 1 . . C
C14 0.1481(4) 0.46520(13) 0.37559(10) 0.0296(7) Uani d . 1 . . C
C15 0.0686(4) 0.47803(13) 0.43826(9) 0.0264(7) Uani d . 1 . . C
C16 0.0247(4) 0.56882(15) 0.45392(10) 0.0311(8) Uani d . 1 . . C
C17 0.2129(4) 0.62708(13) 0.44358(10) 0.0293(7) Uani d . 1 . . C
C18 0.3805(4) 0.63447(13) 0.48435(10) 0.0293(7) Uani d . 1 . . C
C19 0.5533(4) 0.68855(14) 0.47556(11) 0.0344(8) Uani d . 1 . . C
C20 0.5623(5) 0.73578(14) 0.42505(11) 0.0397(8) Uani d . 1 . . C
C21 0.3983(5) 0.72937(14) 0.38425(11) 0.0426(9) Uani d . 1 . . C
C22 0.2249(4) 0.67556(14) 0.39350(10) 0.0344(8) Uani d . 1 . . C
H3 0.2637 0.4078 0.6454 0.026 Uiso d . 1 . . H
H4 0.5569 0.4089 0.5479 0.025 Uiso d . 1 . . H
H5a 0.3896 0.2828 0.5174 0.032 Uiso d . 1 . . H
H5b 0.282 0.2769 0.5809 0.032 Uiso d . 1 . . H
H7a 1.2327 0.2403 0.7395 0.053 Uiso d . 1 . . H
H7b 1.1156 0.1552 0.7246 0.053 Uiso d . 1 . . H
H7c 1.3022 0.1896 0.6832 0.053 Uiso d . 1 . . H
H9a 1.0225 0.4526 0.7973 0.06 Uiso d . 1 . . H
H9b 0.7913 0.4947 0.8067 0.06 Uiso d . 1 . . H
H9c 0.8277 0.4007 0.8245 0.06 Uiso d . 1 . . H
H10a 0.7382 0.5107 0.5992 0.043 Uiso d . 1 . . H
H10b 0.6362 0.5999 0.6094 0.053 Uiso d . 1 . . H
H10c 0.7047 0.5446 0.6635 0.043 Uiso d . 1 . . H
H11a 0.2753 0.612 0.6539 0.048 Uiso d . 1 . . H
H11b 0.3407 0.5538 0.7068 0.048 Uiso d . 1 . . H
H11c 0.141 0.5298 0.6662 0.048 Uiso d . 1 . . H
H14a 0.0659 0.421 0.356 0.035 Uiso d . 1 . . H
H14b 0.1376 0.5163 0.3528 0.035 Uiso d . 1 . . H
H15 -0.0717 0.4514 0.4471 0.032 Uiso d . 1 . . H
H16a -0.0989 0.5885 0.4306 0.037 Uiso d . 1 . . H
H16b -0.0128 0.5718 0.4955 0.037 Uiso d . 1 . . H
H18 0.3768 0.6008 0.5198 0.035 Uiso d . 1 . . H
H19 0.6686 0.6934 0.505 0.041 Uiso d . 1 . . H
H20 0.6848 0.7737 0.4182 0.048 Uiso d . 1 . . H
H21 0.4044 0.7631 0.3488 0.051 Uiso d . 1 . . H
H22 0.11 0.6717 0.364 0.041 Uiso d . 1 . . H

loop_
_atom_site_aniso_label
_atom_site_aniso_U_11
_atom_site_aniso_U_22
_atom_site_aniso_U_33
_atom_site_aniso_U_12
_atom_site_aniso_U_13
_atom_site_aniso_U_23
_atom_site_aniso_type_symbol
S1 0.0457(4) 0.0271(3) 0.0203(3) 0.0118(3) -0.0042(3) -0.0060(2) S
O1 0.0281(8) 0.0411(9) 0.0299(8) 0.0105(8) 0.0025(7) 0.0078(8) O
O2 0.0407(10) 0.0575(11) 0.0275(9) 0.0126(9) 0.0058(8) 0.0158(8) O
O3 0.0392(10) 0.0620(12) 0.0236(9) 0.0157(9) -0.0013(9) -0.0138(8) O
O4 0.0324(9) 0.0452(10) 0.0261(9) -0.0015(8) -0.0076(7) -0.0094(7) O
O5 0.0240(8) 0.0487(10) 0.0265(9) 0.0014(8) 0.0031(8) 0.0048(8) O
O6 0.0210(8) 0.0401(9) 0.0253(9) -0.0019(7) 0.0014(7) -0.0011(7) O
O7 0.0318(9) 0.0380(9) 0.0202(8) -0.0039(7) -0.0005(7) 0.0063(7) O
N1 0.0289(10) 0.0202(9) 0.0308(11) 0.0034(8) -0.0009(9) -0.0036(8) N
N2 0.0199(9) 0.0239(10) 0.0195(9) -0.0017(8) -0.0014(8) 0.0020(7) N
C1 0.0259(11) 0.0259(11) 0.0178(11) -0.0005(10) 0.0030(10) 0.0000(9) C
C2 0.0225(11) 0.0244(11) 0.0176(11) 0.0001(9) 0.0011(10) -0.0006(9) C
C3 0.0234(11) 0.0215(11) 0.0214(11) 0.0004(9) 0.0013(10) -0.0001(9) C
C4 0.0198(10) 0.0225(11) 0.0209(11) -0.0006(9) -0.0005(9) 0.0023(9) C
C5 0.0376(13) 0.0263(11) 0.0166(11) -0.0006(10) -0.0041(11) -0.0015(9) C
C6 0.0311(12) 0.0201(11) 0.0265(12) 0.0014(10) -0.0032(10) -0.0010(9) C
C7 0.0340(14) 0.0545(16) 0.0441(16) 0.0144(13) 0.0005(13) 0.0111(13) C
C8 0.0302(13) 0.0293(12) 0.0196(12) 0.0054(10) -0.0016(11) -0.0014(9) C
C9 0.0493(17) 0.0656(19) 0.0362(15) 0.0046(15) -0.0146(14) -0.0199(13) C
C10 0.0360(13) 0.0279(12) 0.0432(15) -0.0036(11) -0.0017(12) 0.0007(11) C
C11 0.0447(15) 0.0319(13) 0.0427(15) 0.0108(12) -0.0018(13) -0.0093(11) C
C12 0.0224(12) 0.0225(11) 0.0218(11) -0.0027(9) 0.0003(10) -0.0006(9) C
C13 0.0250(12) 0.0223(11) 0.0218(12) -0.0079(10) -0.0001(10) 0.0000(9) C
C14 0.0351(13) 0.0259(11) 0.0277(13) -0.0040(10) -0.0101(11) 0.0032(9) C
C15 0.0201(11) 0.0337(12) 0.0256(12) -0.0027(10) -0.0052(10) 0.0070(10) C
C16 0.0250(12) 0.0364(13) 0.0320(14) 0.0082(11) -0.0017(10) 0.0044(11) C
C17 0.0330(13) 0.0253(11) 0.0297(13) 0.0085(10) 0.0030(11) -0.0044(10) C
C18 0.0384(14) 0.0195(11) 0.0299(13) 0.0072(10) -0.0007(11) -0.0022(9) C
C19 0.0401(13) 0.0237(12) 0.0395(15) 0.0036(11) -0.0059(12) -0.0082(11) C
C20 0.0483(15) 0.0288(13) 0.0421(15) -0.0048(12) 0.0075(13) -0.0054(11) C
C21 0.0641(18) 0.0308(13) 0.0330(14) -0.0044(13) 0.0044(14) 0.0049(10) C
C22 0.0478(15) 0.0269(12) 0.0286(13) 0.0028(11) -0.0075(12) 0.0002(10) C

loop_
_atom_type_symbol
_atom_type_scat_dispersion_real
_atom_type_scat_dispersion_imag
_atom_type_scat_source
C 0.003 0.002 'International Tables Vol C Tables  4.2.6.8 and 6.1.1.1'
N 0.006 0.003 'International Tables Vol C Tables  4.2.6.8 and 6.1.1.1'
O 0.011 0.006 'International Tables Vol C Tables  4.2.6.8 and 6.1.1.1'
S 0.125 0.123 'International Tables Vol C Tables  4.2.6.8 and 6.1.1.1'
H 0.000 0.000 'International Tables Vol C Tables  4.2.6.8 and 6.1.1.1'

loop_
_geom_angle_atom_site_label_1
_geom_angle_atom_site_label_2
_geom_angle_atom_site_label_3
_geom_angle
_geom_angle_publ_flag
C1 S1 C5 99.52(10) no
C6 O1 C7 115.78(18) no
C8 O4 C9 116.72(18) no
C13 O7 C14 110.81(17) no
C3 N1 C10 116.00(17) no
C3 N1 C11 116.06(17) no
C10 N1 C11 112.71(18) no
C12 N2 C13 127.85(17) no
C12 N2 C15 119.84(17) no
C13 N2 C15 111.87(17) no
S1 C1 C2 126.02(17) no
S1 C1 C6 111.50(15) no
C2 C1 C6 122.12(19) no
C1 C2 C3 126.31(19) no
C1 C2 C8 117.16(19) no
C3 C2 C8 116.46(18) no
N1 C3 C2 115.35(17) no
N1 C3 C4 107.51(16) no
N1 C3 H3 105.18 no
C2 C3 C4 111.46(17) no
C2 C3 H3 104.49 no
C4 C3 H3 112.80 no
C3 C4 C5 112.84(17) no
C3 C4 C12 109.04(17) no
C3 C4 H4 107.39 no
C5 C4 C12 107.70(17) no
C5 C4 H4 108.35 no
C12 C4 H4 111.57 no
S1 C5 C4 110.54(15) no
S1 C5 H5a 112.69 no
S1 C5 H5b 112.57 no
C4 C5 H5a 105.60 no
C4 C5 H5b 105.44 no
H5a C5 H5b 109.5 no
O1 C6 O2 124.6(2) no
O1 C6 C1 110.93(18) no
O2 C6 C1 124.4(2) no
O1 C7 H7a 110.4 no
O1 C7 H7b 111.7 no
O1 C7 H7c 106.3 no
H7a C7 H7b 109.4 no
H7a C7 H7c 109.3 no
H7b C7 H7c 109.6 no
O3 C8 O4 124.3(2) no
O3 C8 C2 124.7(2) no
O4 C8 C2 111.02(18) no
O4 C9 H9a 106.3 no
O4 C9 H9b 109.6 no
O4 C9 H9c 112.3 no
H9a C9 H9b 109.8 no
H9a C9 H9c 109.4 no
H9b C9 H9c 109.4 no
N1 C10 H10a 111.7 no
N1 C10 H10b 107.8 no
N1 C10 H10c 109.0 no
H10a C10 H10b 109.5 no
H10a C10 H10c 109.5 no
H10b C10 H10c 109.4 no
N1 C11 H11a 107.6 no
N1 C11 H11b 112.7 no
N1 C11 H11c 108.0 no
H11a C11 H11b 109.6 no
H11a C11 H11c 109.5 no
H11b C11 H11c 109.4 no
O5 C12 N2 118.55(19) no
O5 C12 C4 122.69(19) no
N2 C12 C4 118.73(18) no
O6 C13 O7 122.3(2) no
O6 C13 N2 128.7(2) no
O7 C13 N2 108.99(18) no
O7 C14 C15 105.89(17) no
O7 C14 H14a 109.18 no
O7 C14 H14b 109.3 no
C15 C14 H14a 111.3 no
C15 C14 H14b 111.50 no
H14a C14 H14b 109.5 no
N2 C15 C14 100.89(17) no
N2 C15 C16 113.02(18) no
N2 C15 H15 112.66 no
C14 C15 C16 113.90(18) no
C14 C15 H15 114.4 no
C16 C15 H15 102.50 no
C15 C16 C17 115.18(19) no
C15 C16 H16a 108.5 no
C15 C16 H16b 108.4 no
C17 C16 H16a 107.6 no
C17 C16 H16b 107.5 no
H16a C16 H16b 109.4 no
C16 C17 C18 120.7(2) no
C16 C17 C22 121.4(2) no
C18 C17 C22 117.9(2) no
C17 C18 C19 121.2(2) no
C17 C18 H18 119.5 no
C19 C18 H18 119.2 no
C18 C19 C20 119.8(2) no
C18 C19 H19 120.0 no
C20 C19 H19 120.2 no
C19 C20 C21 119.8(2) no
C19 C20 H20 120.5 no
C21 C20 H20 119.7 no
C20 C21 C22 120.1(2) no
C20 C21 H21 119.7 no
C22 C21 H21 120.2 no
C17 C22 C21 121.2(2) no
C17 C22 H22 119.8 no
C21 C22 H22 119.0 no

loop_
_geom_bond_atom_site_label_1
_geom_bond_atom_site_label_2
_geom_bond_site_symmetry_1
_geom_bond_site_symmetry_2
_geom_bond_distance
_geom_bond_publ_flag
S1 C1 . . 1.751(2) no
S1 C5 . . 1.801(2) no
O1 C6 . . 1.332(3) no
O1 C7 . . 1.449(3) no
O2 C6 . . 1.199(3) no
O3 C8 . . 1.196(3) no
O4 C8 . . 1.339(3) no
O4 C9 . . 1.440(3) no
O5 C12 . . 1.211(3) no
O6 C13 . . 1.196(3) no
O7 C13 . . 1.344(3) no
O7 C14 . . 1.448(3) no
N1 C3 . . 1.476(3) no
N1 C10 . . 1.453(3) no
N1 C11 . . 1.452(3) no
N2 C12 . . 1.399(3) no
N2 C13 . . 1.389(3) no
N2 C15 . . 1.474(3) no
C1 C2 . . 1.342(3) no
C1 C6 . . 1.503(3) no
C2 C3 . . 1.527(3) no
C2 C8 . . 1.490(3) no
C3 C4 . . 1.529(3) no
C3 H3 . . 0.979 no
C4 C5 . . 1.534(3) no
C4 C12 . . 1.510(3) no
C4 H4 . . 0.981 no
C5 H5a . . 0.979 no
C5 H5b . . 0.981 no
C7 H7a . . 0.972 no
C7 H7b . . 0.969 no
C7 H7c . . 0.970 no
C9 H9a . . 0.968 no
C9 H9b . . 0.969 no
C9 H9c . . 0.973 no
C10 H10a . . 0.970 no
C10 H10b . . 0.970 no
C10 H10c . . 0.971 no
C11 H11a . . 0.969 no
C11 H11b . . 0.970 no
C11 H11c . . 0.971 no
C14 C15 . . 1.531(3) no
C14 H14a . . 0.981 no
C14 H14b . . 0.978 no
C15 C16 . . 1.531(3) no
C15 H15 . . 0.981 no
C16 C17 . . 1.505(3) no
C16 H16a . . 0.979 no
C16 H16b . . 0.981 no
C17 C18 . . 1.393(3) no
C17 C22 . . 1.391(3) no
C18 C19 . . 1.385(3) no
C18 H18 . . 0.977 no
C19 C20 . . 1.387(4) no
C19 H19 . . 0.980 no
C20 C21 . . 1.376(4) no
C20 H20 . . 0.980 no
C21 C22 . . 1.387(4) no
C21 H21 . . 0.979 no
C22 H22 . . 0.978 no

loop_
_cod_related_entry_id
_cod_related_entry_database
_cod_related_entry_code
1 ChemSpider 24731780
